data_4510673
loop_
_publ_author_name
'He, Haiyan'
'Ma, Huiqing'
'Sun, Di'
'Zhang, Liangliang'
'Wang, Rongming'
'Sun, Daofeng'

_publ_section_title
;
 Porous Lanthanide--Organic Frameworks: Control over Interpenetration, Gas
 Adsorption, and Catalyst Properties
;
_journal_issue 7
_journal_name_full 'Crystal Growth &amp; Design'
_journal_page_first 3154
_journal_paper_doi 10.1021/cg400531j
_journal_volume 13
_journal_year 2013
_chemical_formula_sum 'C15 H15 Er N O8'
_chemical_formula_weight 504.54
_chemical_name_systematic
; 
 ? 
;
_space_group_IT_number 2
_symmetry_cell_setting triclinic
_symmetry_space_group_name_Hall '-P 1'
_symmetry_space_group_name_H-M 'P -1'
_atom_sites_solution_hydrogens geom
_atom_sites_solution_primary direct
_atom_sites_solution_secondary difmap
_audit_creation_method SHELXL-97
_cell_angle_alpha 64.2080(10)
_cell_angle_beta 71.5630(10)
_cell_angle_gamma 80.7520(10)
_cell_formula_units_Z 2
_cell_length_a 8.5139(6)
_cell_length_b 10.2165(7)
_cell_length_c 11.0721(8)
_cell_measurement_temperature 293(2)
_cell_volume 822.32(10)
_computing_structure_refinement 'SHELXL-97 (Sheldrick, 1997)'
_computing_structure_solution 'SHELXS-97 (Sheldrick, 1990)'
_diffrn_ambient_temperature 293(2)
_diffrn_measured_fraction_theta_full 0.986
_diffrn_measured_fraction_theta_max 0.986
_diffrn_radiation_monochromator graphite
_diffrn_radiation_source 'fine-focus sealed tube'
_diffrn_radiation_type MoK\a
_diffrn_radiation_wavelength 0.71073
_diffrn_reflns_av_R_equivalents 0.0147
_diffrn_reflns_av_sigmaI/netI 0.0284
_diffrn_reflns_limit_h_max 9
_diffrn_reflns_limit_h_min -10
_diffrn_reflns_limit_k_max 12
_diffrn_reflns_limit_k_min -9
_diffrn_reflns_limit_l_max 13
_diffrn_reflns_limit_l_min -12
_diffrn_reflns_number 4091
_diffrn_reflns_theta_full 25.00
_diffrn_reflns_theta_max 25.00
_diffrn_reflns_theta_min 2.13
_exptl_absorpt_coefficient_mu 5.147
_exptl_absorpt_correction_T_max 0.7829
_exptl_absorpt_correction_T_min 0.6271
_exptl_absorpt_correction_type multi-scan
_exptl_crystal_density_diffrn 2.038
_exptl_crystal_density_method 'not measured'
_exptl_crystal_F_000 488
_exptl_crystal_size_max 0.10
_exptl_crystal_size_mid 0.05
_exptl_crystal_size_min 0.05
_refine_diff_density_max 0.882
_refine_diff_density_min -0.598
_refine_diff_density_rms 0.101
_refine_ls_extinction_method none
_refine_ls_goodness_of_fit_ref 1.011
_refine_ls_hydrogen_treatment mixed
_refine_ls_matrix_type full
_refine_ls_number_parameters 228
_refine_ls_number_reflns 2849
_refine_ls_number_restraints 0
_refine_ls_restrained_S_all 1.011
_refine_ls_R_factor_all 0.0226
_refine_ls_R_factor_gt 0.0207
_refine_ls_shift/su_max 0.002
_refine_ls_shift/su_mean 0.000
_refine_ls_structure_factor_coef Fsqd
_refine_ls_weighting_details 'calc w=1/[\s^2^(Fo^2^)+(0.0252P)^2^+1.3044P] where P=(Fo^2^+2Fc^2^)/3'
_refine_ls_weighting_scheme calc
_refine_ls_wR_factor_gt 0.0495
_refine_ls_wR_factor_ref 0.0507
_reflns_number_gt 2697
_reflns_number_total 2849
_reflns_threshold_expression >2sigma(I)
_cod_data_source_file cg400531j_si_002.cif
_cod_data_source_block p1
_cod_original_cell_volume 822.33(10)
_cod_original_sg_symbol_H-M P-1
_cod_database_code 4510673

loop_
_symmetry_equiv_pos_as_xyz
'x, y, z'
'-x, -y, -z'

loop_
_atom_site_label
_atom_site_type_symbol
_atom_site_fract_x
_atom_site_fract_y
_atom_site_fract_z
_atom_site_U_iso_or_equiv
_atom_site_adp_type
_atom_site_occupancy
_atom_site_symmetry_multiplicity
_atom_site_calc_flag
_atom_site_refinement_flags
Er1 Er 0.133484(19) -0.063774(17) 0.162310(16) 0.01866(7) Uani 1 1 d .
C1 C -0.0560(4) 0.2536(4) -0.0427(4) 0.0229(8) Uani 1 1 d .
C2 C -0.0277(5) 0.3808(4) -0.0194(4) 0.0242(8) Uani 1 1 d .
C3 C 0.0036(5) 0.5157(4) -0.1312(4) 0.0287(9) Uani 1 1 d .
H3 H 0.0058 0.5264 -0.2196 0.034 Uiso 1 1 calc R
C4 C -0.0314(5) 0.3658(4) 0.1124(4) 0.0290(9) Uani 1 1 d .
H4 H -0.0526 0.2759 0.1879 0.035 Uiso 1 1 calc R
C5 C -0.1737(5) -0.0466(4) 0.3387(4) 0.0223(8) Uani 1 1 d .
C6 C -0.3427(5) -0.0212(4) 0.4222(4) 0.0226(8) Uani 1 1 d .
C7 C -0.4781(5) -0.0889(5) 0.4310(4) 0.0296(9) Uani 1 1 d .
H7 H -0.4628 -0.1484 0.3840 0.036 Uiso 1 1 calc R
C8 C -0.3663(5) 0.0687(5) 0.4915(4) 0.0297(9) Uani 1 1 d .
H8 H -0.2768 0.1150 0.4854 0.036 Uiso 1 1 calc R
C9 C 0.3227(5) -0.2724(4) 0.3213(4) 0.0240(8) Uani 1 1 d .
C10 C 0.4152(5) -0.3918(4) 0.4127(4) 0.0243(8) Uani 1 1 d .
C11 C 0.3353(5) -0.4718(5) 0.5499(5) 0.0357(10) Uani 1 1 d .
H11 H 0.2233 -0.4530 0.5840 0.043 Uiso 1 1 calc R
C12 C 0.5826(5) -0.4204(5) 0.3616(4) 0.0334(10) Uani 1 1 d .
H12 H 0.6386 -0.3676 0.2688 0.040 Uiso 1 1 calc R
C13 C 0.2577(6) 0.1707(5) 0.2440(5) 0.0345(10) Uani 1 1 d .
H13 H 0.1619 0.1556 0.3177 0.041 Uiso 1 1 calc R
C14 C 0.3190(9) 0.3581(6) 0.2981(7) 0.0639(17) Uani 1 1 d .
H14A H 0.3081 0.4585 0.2374 0.096 Uiso 1 1 calc R
H14B H 0.4063 0.3467 0.3399 0.096 Uiso 1 1 calc R
H14C H 0.2168 0.3272 0.3700 0.096 Uiso 1 1 calc R
C15 C 0.5133(8) 0.2906(7) 0.1098(8) 0.075(2) Uani 1 1 d .
H15A H 0.5737 0.1995 0.1267 0.112 Uiso 1 1 calc R
H15B H 0.5775 0.3593 0.1103 0.112 Uiso 1 1 calc R
H15C H 0.4916 0.3268 0.0206 0.112 Uiso 1 1 calc R
N1 N 0.3585(5) 0.2698(4) 0.2176(5) 0.0430(10) Uani 1 1 d .
O1 O -0.0158(4) 0.1273(3) 0.0330(3) 0.0316(6) Uani 1 1 d .
O1W O 0.3148(3) 0.0304(3) -0.0645(3) 0.0316(7) Uani 1 1 d .
H1WA H 0.3639 0.1023 -0.0749 0.038 Uiso 1 1 d R
H1WB H 0.2602 0.0584 -0.1243 0.038 Uiso 1 1 d R
O2 O -0.1216(4) 0.2766(3) -0.1365(3) 0.0340(7) Uani 1 1 d .
O3 O -0.0514(3) 0.0107(3) 0.3365(3) 0.0296(6) Uani 1 1 d .
O4 O -0.1549(3) -0.1226(3) 0.2699(3) 0.0238(6) Uani 1 1 d .
O5 O 0.1734(3) -0.2461(3) 0.3730(3) 0.0314(6) Uani 1 1 d .
O6 O 0.3950(3) -0.1965(3) 0.1940(3) 0.0281(6) Uani 1 1 d .
O7 O 0.2821(4) 0.0959(3) 0.1770(3) 0.0343(7) Uani 1 1 d .

loop_
_atom_site_aniso_label
_atom_site_aniso_U_11
_atom_site_aniso_U_22
_atom_site_aniso_U_33
_atom_site_aniso_U_23
_atom_site_aniso_U_13
_atom_site_aniso_U_12
Er1 0.01693(10) 0.01591(10) 0.02578(10) -0.00966(7) -0.00882(7) 0.00176(6)
C1 0.0180(19) 0.019(2) 0.034(2) -0.0139(17) -0.0066(16) 0.0012(15)
C2 0.024(2) 0.020(2) 0.035(2) -0.0144(17) -0.0135(17) 0.0024(15)
C3 0.039(2) 0.021(2) 0.030(2) -0.0113(17) -0.0144(18) -0.0003(17)
C4 0.038(2) 0.019(2) 0.030(2) -0.0057(17) -0.0143(18) -0.0012(17)
C5 0.023(2) 0.0184(19) 0.0242(19) -0.0062(16) -0.0086(15) -0.0011(15)
C6 0.0200(19) 0.024(2) 0.0238(19) -0.0101(16) -0.0056(15) -0.0004(15)
C7 0.027(2) 0.034(2) 0.038(2) -0.0247(19) -0.0065(17) -0.0012(17)
C8 0.024(2) 0.037(2) 0.033(2) -0.0194(19) -0.0047(17) -0.0076(17)
C9 0.028(2) 0.021(2) 0.034(2) -0.0143(17) -0.0179(17) 0.0000(16)
C10 0.027(2) 0.021(2) 0.031(2) -0.0128(17) -0.0137(17) 0.0024(16)
C11 0.022(2) 0.040(3) 0.035(2) -0.009(2) -0.0091(18) 0.0074(18)
C12 0.032(2) 0.031(2) 0.031(2) -0.0062(18) -0.0114(18) 0.0039(18)
C13 0.034(2) 0.030(2) 0.046(3) -0.016(2) -0.020(2) 0.0024(19)
C14 0.100(5) 0.038(3) 0.084(4) -0.033(3) -0.057(4) 0.007(3)
C15 0.052(4) 0.057(4) 0.112(6) -0.035(4) -0.009(4) -0.019(3)
N1 0.051(3) 0.029(2) 0.067(3) -0.025(2) -0.032(2) -0.0005(18)
O1 0.0353(16) 0.0161(14) 0.0398(17) -0.0106(12) -0.0099(13) 0.0049(12)
O1W 0.0265(15) 0.0437(18) 0.0246(14) -0.0087(13) -0.0110(12) -0.0086(13)
O2 0.0420(18) 0.0299(16) 0.0455(18) -0.0234(14) -0.0220(15) 0.0022(13)
O3 0.0223(14) 0.0371(17) 0.0389(16) -0.0244(14) -0.0093(12) 0.0010(12)
O4 0.0210(13) 0.0260(15) 0.0295(14) -0.0174(12) -0.0049(11) -0.0008(11)
O5 0.0259(16) 0.0368(17) 0.0291(15) -0.0114(13) -0.0110(12) 0.0059(12)
O6 0.0235(14) 0.0284(15) 0.0304(15) -0.0076(12) -0.0115(12) -0.0006(12)
O7 0.0318(16) 0.0329(16) 0.0511(19) -0.0259(15) -0.0137(14) -0.0043(13)

loop_
_atom_type_symbol
_atom_type_description
_atom_type_scat_dispersion_real
_atom_type_scat_dispersion_imag
_atom_type_scat_source
C C 0.0033 0.0016 'International Tables Vol C Tables 4.2.6.8 and 6.1.1.4'
Er Er -0.2586 4.9576 'International Tables Vol C Tables 4.2.6.8 and 6.1.1.4'
N N 0.0061 0.0033 'International Tables Vol C Tables 4.2.6.8 and 6.1.1.4'
O O 0.0106 0.0060 'International Tables Vol C Tables 4.2.6.8 and 6.1.1.4'
H H 0.0000 0.0000 'International Tables Vol C Tables 4.2.6.8 and 6.1.1.4'

loop_
_geom_angle_atom_site_label_1
_geom_angle_atom_site_label_2
_geom_angle_atom_site_label_3
_geom_angle
_geom_angle_site_symmetry_1
_geom_angle_site_symmetry_3
O7 Er1 O1 91.16(10) . .
O7 Er1 O2 150.15(11) . 2
O1 Er1 O2 111.89(10) . 2
O7 Er1 O1W 78.59(10) . .
O1 Er1 O1W 75.41(10) . .
O2 Er1 O1W 88.82(11) 2 .
O7 Er1 O5 90.45(11) . .
O1 Er1 O5 152.92(10) . .
O2 Er1 O5 77.63(10) 2 .
O1W Er1 O5 131.27(9) . .
O7 Er1 O3 75.11(10) . .
O1 Er1 O3 77.79(10) . .
O2 Er1 O3 126.74(10) 2 .
O1W Er1 O3 141.71(10) . .
O5 Er1 O3 76.52(10) . .
O7 Er1 O4 129.13(9) . .
O1 Er1 O4 73.25(10) . .
O2 Er1 O4 77.53(10) 2 .
O1W Er1 O4 137.79(9) . .
O5 Er1 O4 84.88(9) . .
O3 Er1 O4 54.51(9) . .
O7 Er1 O6 75.90(10) . .
O1 Er1 O6 151.44(10) . .
O2 Er1 O6 74.94(10) 2 .
O1W Er1 O6 77.10(9) . .
O5 Er1 O6 54.22(9) . .
O3 Er1 O6 121.57(9) . .
O4 Er1 O6 134.42(9) . .
O7 Er1 C5 101.88(11) . .
O1 Er1 C5 72.15(10) . .
O2 Er1 C5 103.11(11) 2 .
O1W Er1 C5 147.56(10) . .
O5 Er1 C5 81.07(10) . .
O3 Er1 C5 27.23(10) . .
O4 Er1 C5 27.35(10) . .
O6 Er1 C5 134.95(10) . .
O7 Er1 C9 83.50(11) . .
O1 Er1 C9 174.57(10) . .
O2 Er1 C9 73.48(10) 2 .
O1W Er1 C9 104.38(11) . .
O5 Er1 C9 26.89(11) . .
O3 Er1 C9 99.78(11) . .
O4 Er1 C9 109.41(10) . .
O6 Er1 C9 27.37(10) . .
C5 Er1 C9 107.91(11) . .
O2 C1 O1 121.8(4) . .
O2 C1 C2 118.4(3) . .
O1 C1 C2 119.8(4) . .
C3 C2 C4 119.4(4) . .
C3 C2 C1 119.5(4) . .
C4 C2 C1 121.0(3) . .
C4 C3 C2 120.5(4) 2_565 .
C4 C3 H3 119.7 2_565 .
C2 C3 H3 119.7 . .
C3 C4 C2 120.0(4) 2_565 .
C3 C4 H4 120.0 2_565 .
C2 C4 H4 120.0 . .
O3 C5 O4 120.9(3) . .
O3 C5 C6 118.9(3) . .
O4 C5 C6 120.2(3) . .
O3 C5 Er1 60.30(19) . .
O4 C5 Er1 60.86(19) . .
C6 C5 Er1 173.7(3) . .
C8 C6 C7 119.5(4) . .
C8 C6 C5 120.8(3) . .
C7 C6 C5 119.7(3) . .
C8 C7 C6 120.6(4) 2_456 .
C8 C7 H7 119.7 2_456 .
C6 C7 H7 119.7 . .
C7 C8 C6 119.8(4) 2_456 .
C7 C8 H8 120.1 2_456 .
C6 C8 H8 120.1 . .
O5 C9 O6 120.3(3) . .
O5 C9 C10 119.0(4) . .
O6 C9 C10 120.7(4) . .
O5 C9 Er1 57.90(19) . .
O6 C9 Er1 62.49(19) . .
C10 C9 Er1 176.1(3) . .
C11 C10 C12 119.1(4) . .
C11 C10 C9 119.8(4) . .
C12 C10 C9 121.0(4) . .
C10 C11 C12 121.5(4) . 2_646
C10 C11 H11 119.2 . .
C12 C11 H11 119.2 2_646 .
C11 C12 C10 119.3(4) 2_646 .
C11 C12 H12 120.3 2_646 .
C10 C12 H12 120.3 . .
O7 C13 N1 123.9(5) . .
O7 C13 H13 118.0 . .
N1 C13 H13 118.0 . .
N1 C14 H14A 109.5 . .
N1 C14 H14B 109.5 . .
H14A C14 H14B 109.5 . .
N1 C14 H14C 109.5 . .
H14A C14 H14C 109.5 . .
H14B C14 H14C 109.5 . .
N1 C15 H15A 109.5 . .
N1 C15 H15B 109.5 . .
H15A C15 H15B 109.5 . .
N1 C15 H15C 109.5 . .
H15A C15 H15C 109.5 . .
H15B C15 H15C 109.5 . .
C13 N1 C15 119.9(4) . .
C13 N1 C14 121.1(5) . .
C15 N1 C14 119.1(5) . .
C1 O1 Er1 160.7(3) . .
Er1 O1W H1WA 108.9 . .
Er1 O1W H1WB 109.7 . .
H1WA O1W H1WB 109.4 . .
C1 O2 Er1 111.6(2) . 2
C5 O3 Er1 92.5(2) . .
C5 O4 Er1 91.8(2) . .
C9 O5 Er1 95.2(2) . .
C9 O6 Er1 90.1(2) . .
C13 O7 Er1 136.8(3) . .

loop_
_geom_bond_atom_site_label_1
_geom_bond_atom_site_label_2
_geom_bond_distance
_geom_bond_site_symmetry_2
Er1 O7 2.306(3) .
Er1 O1 2.323(3) .
Er1 O2 2.334(3) 2
Er1 O1W 2.354(3) .
Er1 O5 2.355(3) .
Er1 O3 2.398(3) .
Er1 O4 2.410(3) .
Er1 O6 2.455(3) .
Er1 C5 2.758(4) .
Er1 C9 2.768(4) .
C1 O2 1.248(5) .
C1 O1 1.259(5) .
C1 C2 1.499(5) .
C2 C3 1.389(5) .
C2 C4 1.389(6) .
C3 C4 1.381(6) 2_565
C3 H3 0.9300 .
C4 C3 1.381(6) 2_565
C4 H4 0.9300 .
C5 O3 1.263(5) .
C5 O4 1.268(5) .
C5 C6 1.496(5) .
C6 C8 1.389(6) .
C6 C7 1.394(5) .
C7 C8 1.371(6) 2_456
C7 H7 0.9300 .
C8 C7 1.371(6) 2_456
C8 H8 0.9300 .
C9 O5 1.257(5) .
C9 O6 1.273(5) .
C9 C10 1.501(5) .
C10 C11 1.372(6) .
C10 C12 1.392(6) .
C11 C12 1.382(6) 2_646
C11 H11 0.9300 .
C12 C11 1.382(6) 2_646
C12 H12 0.9300 .
C13 O7 1.233(5) .
C13 N1 1.308(6) .
C13 H13 0.9300 .
C14 N1 1.461(6) .
C14 H14A 0.9600 .
C14 H14B 0.9600 .
C14 H14C 0.9600 .
C15 N1 1.442(7) .
C15 H15A 0.9600 .
C15 H15B 0.9600 .
C15 H15C 0.9600 .
O1W H1WA 0.8501 .
O1W H1WB 0.8500 .
O2 Er1 2.334(3) 2
